data_4076807
loop_
_publ_author_name
'Freeman, Samuel T. N.'
'Lemke, Frederick R.'
'Brammer, Lee'

_publ_section_title
;
 [Cp(PMe3)2Ru(\h2-HSiCl3)]+:&#x00A0; Structure and Bonding of a Rare
 Cationic \h2-Silane Complex
;
_journal_issue 10
_journal_name_full Organometallics
_journal_page_first 2030
_journal_paper_doi 10.1021/om020063l
_journal_volume 21
_journal_year 2002
_chemical_formula_sum 'C43 H36 B Cl3 F24 P2 Ru Si'
_chemical_formula_weight 1316.98
_chemical_name_systematic
; 
 ? 
;
_space_group_IT_number 14
_symmetry_cell_setting monoclinic
_symmetry_space_group_name_Hall '-P 2yn'
_symmetry_space_group_name_H-M 'P 1 21/n 1'
_atom_sites_solution_hydrogens geom
_atom_sites_solution_primary direct
_atom_sites_solution_secondary difmap
_audit_creation_method SHELXL-97
_cell_angle_alpha 90.00
_cell_angle_beta 98.648(19)
_cell_angle_gamma 90.00
_cell_formula_units_Z 4
_cell_length_a 12.668(5)
_cell_length_b 26.906(10)
_cell_length_c 14.881(6)
_cell_measurement_temperature 203(5)
_cell_volume 5014(3)
_computing_cell_refinement 'SAINT (Bruker)'
_computing_data_collection 'SMART (Bruker)'
_computing_data_reduction 'SAINT (Bruker)'
_computing_molecular_graphics 'SHELXTL (Bruker)'
_computing_publication_material 'SHELXTL (Bruker)'
_computing_structure_refinement 'SHELXTL (Sheldrick, 2000)'
_computing_structure_solution 'SHELXTL (Sheldrick, 2000)'
_diffrn_ambient_temperature 203(5)
_diffrn_measured_fraction_theta_full 0.971
_diffrn_measured_fraction_theta_max 0.971
_diffrn_measurement_device 'Bruker SMART'
_diffrn_measurement_method \w-scans
_diffrn_radiation_monochromator graphite
_diffrn_radiation_source 'normal focus sealed tube'
_diffrn_radiation_type MoK\a
_diffrn_radiation_wavelength 0.71073
_diffrn_reflns_av_R_equivalents 0.0547
_diffrn_reflns_av_sigmaI/netI 0.0406
_diffrn_reflns_limit_h_max 14
_diffrn_reflns_limit_h_min -15
_diffrn_reflns_limit_k_max 31
_diffrn_reflns_limit_k_min 0
_diffrn_reflns_limit_l_max 17
_diffrn_reflns_limit_l_min 0
_diffrn_reflns_number 32493
_diffrn_reflns_theta_full 25.00
_diffrn_reflns_theta_max 25.00
_diffrn_reflns_theta_min 1.51
_exptl_absorpt_coefficient_mu 0.683
_exptl_absorpt_correction_T_max 0.832
_exptl_absorpt_correction_T_min 0.659
_exptl_absorpt_correction_type empirical
_exptl_absorpt_process_details
;
 Absorption correction was based upon symmetry equivalent and
 repeated intensity measurements using the program SADABS
 (Sheldrick, 1995), which is based upon the method of
 Blessing (Blessing, 1995).
;
_exptl_crystal_colour Colorless
_exptl_crystal_density_diffrn 1.744
_exptl_crystal_density_method 'not measured'
_exptl_crystal_description Blocks
_exptl_crystal_F_000 2616
_exptl_crystal_size_max 0.40
_exptl_crystal_size_mid 0.37
_exptl_crystal_size_min 0.27
_refine_diff_density_max 0.623
_refine_diff_density_min -0.442
_refine_diff_density_rms 0.088
_refine_ls_extinction_method none
_refine_ls_goodness_of_fit_ref 1.253
_refine_ls_hydrogen_treatment mixed
_refine_ls_matrix_type full
_refine_ls_number_parameters 733
_refine_ls_number_reflns 8564
_refine_ls_number_restraints 108
_refine_ls_restrained_S_all 1.248
_refine_ls_R_factor_all 0.0743
_refine_ls_R_factor_gt 0.0525
_refine_ls_shift/su_max 0.050
_refine_ls_shift/su_mean 0.001
_refine_ls_structure_factor_coef Fsqd
_refine_ls_weighting_details 'calc w=1/[\s^2^(Fo^2^)+(0.0700P)^2^+0.0000P] where P=(Fo^2^+2Fc^2^)/3'
_refine_ls_weighting_scheme calc
_refine_ls_wR_factor_gt 0.1284
_refine_ls_wR_factor_ref 0.1382
_reflns_number_gt 6487
_reflns_number_total 8564
_reflns_threshold_expression >2sigma(I)
_cod_data_source_file om020063l.cif
_cod_data_source_block l7101sd
_cod_original_sg_symbol_H-M P2(1)/n
_cod_database_code 4076807

loop_
_symmetry_equiv_pos_as_xyz
'x, y, z'
'-x+1/2, y+1/2, -z+1/2'
'-x, -y, -z'
'x-1/2, -y-1/2, z-1/2'

loop_
_atom_site_label
_atom_site_type_symbol
_atom_site_fract_x
_atom_site_fract_y
_atom_site_fract_z
_atom_site_U_iso_or_equiv
_atom_site_adp_type
_atom_site_occupancy
_atom_site_symmetry_multiplicity
_atom_site_calc_flag
_atom_site_refinement_flags
_atom_site_disorder_assembly
_atom_site_disorder_group
Ru Ru -0.02360(3) 1.326338(11) -0.12089(2) 0.03351(12) Uani 1 1 d . . .
Si Si -0.02593(11) 1.26566(5) -0.23281(9) 0.0471(3) Uani 1 1 d . A .
H H -0.121(4) 1.3040(16) -0.190(3) 0.057 Uiso 1 1 d . A .
Cl1 Cl 0.11810(14) 1.23450(8) -0.24817(13) 0.0978(6) Uani 1 1 d . . .
Cl2 Cl -0.12230(17) 1.20534(6) -0.22461(12) 0.0926(6) Uani 1 1 d . . .
Cl3 Cl -0.07529(15) 1.29126(6) -0.36053(10) 0.0822(5) Uani 1 1 d . . .
P1 P -0.17325(9) 1.31636(5) -0.04818(9) 0.0454(3) Uani 1 1 d . A .
C6 C -0.1761(5) 1.3535(2) 0.0519(4) 0.0709(17) Uani 1 1 d . . .
H6A H -0.1141 1.3459 0.0965 0.106 Uiso 1 1 calc R A .
H6B H -0.2406 1.3462 0.0774 0.106 Uiso 1 1 calc R . .
H6C H -0.1752 1.3885 0.0360 0.106 Uiso 1 1 calc R . .
C7 C -0.2922(4) 1.3352(3) -0.1202(4) 0.0776(19) Uani 1 1 d . . .
H7A H -0.2958 1.3190 -0.1788 0.116 Uiso 1 1 calc R A .
H7B H -0.2916 1.3710 -0.1283 0.116 Uiso 1 1 calc R . .
H7C H -0.3540 1.3258 -0.0926 0.116 Uiso 1 1 calc R . .
C8 C -0.2096(5) 1.2554(2) -0.0128(5) 0.0746(17) Uani 1 1 d . . .
H8A H -0.2698 1.2582 0.0202 0.112 Uiso 1 1 calc R A .
H8B H -0.1495 1.2408 0.0263 0.112 Uiso 1 1 calc R . .
H8C H -0.2290 1.2345 -0.0658 0.112 Uiso 1 1 calc R . .
P2 P 0.07291(9) 1.27018(4) -0.02225(8) 0.0416(3) Uani 1 1 d . A .
C9 C 0.0706(5) 1.2836(2) 0.0956(4) 0.0680(16) Uani 1 1 d . . .
H9A H -0.0024 1.2822 0.1079 0.102 Uiso 1 1 calc R A .
H9B H 0.0995 1.3166 0.1096 0.102 Uiso 1 1 calc R . .
H9C H 0.1134 1.2593 0.1329 0.102 Uiso 1 1 calc R . .
C10 C 0.0469(5) 1.20403(17) -0.0258(4) 0.0735(17) Uani 1 1 d . . .
H10A H 0.0785 1.1892 -0.0749 0.110 Uiso 1 1 calc R A .
H10B H -0.0296 1.1983 -0.0359 0.110 Uiso 1 1 calc R . .
H10C H 0.0779 1.1891 0.0315 0.110 Uiso 1 1 calc R . .
C11 C 0.2136(4) 1.2722(3) -0.0277(5) 0.0828(19) Uani 1 1 d . . .
H11A H 0.2246 1.2746 -0.0907 0.124 Uiso 1 1 calc R A .
H11B H 0.2471 1.2421 -0.0011 0.124 Uiso 1 1 calc R . .
H11C H 0.2449 1.3009 0.0057 0.124 Uiso 1 1 calc R . .
C1 C 0.0161(11) 1.3824(4) -0.2181(4) 0.051(4) Uani 0.60 1 d PGU A 1
H1 H 0.0068 1.3763 -0.2810 0.062 Uiso 0.60 1 calc PR A 1
C2 C -0.0597(7) 1.4048(3) -0.1695(7) 0.059(4) Uani 0.60 1 d PGU A 1
H2 H -0.1279 1.4162 -0.1946 0.070 Uiso 0.60 1 calc PR A 1
C3 C -0.0142(9) 1.4071(5) -0.0764(6) 0.055(4) Uani 0.60 1 d PGU A 1
H3 H -0.0471 1.4202 -0.0290 0.066 Uiso 0.60 1 calc PR A 1
C4 C 0.0897(9) 1.3860(6) -0.0674(6) 0.050(4) Uani 0.60 1 d PGU A 1
H4 H 0.1376 1.3828 -0.0130 0.061 Uiso 0.60 1 calc PR A 1
C5 C 0.1084(8) 1.3708(4) -0.1550(9) 0.052(3) Uani 0.60 1 d PGU A 1
H5 H 0.1709 1.3557 -0.1688 0.063 Uiso 0.60 1 calc PR A 1
C1' C 0.0740(14) 1.3711(4) -0.2056(9) 0.050(4) Uani 0.40 1 d PGU A 2
H1' H 0.0986 1.3580 -0.2572 0.059 Uiso 0.40 1 calc PR A 2
C2' C -0.0258(11) 1.3948(6) -0.2039(11) 0.059(6) Uani 0.40 1 d PGU A 2
H2' H -0.0790 1.4001 -0.2543 0.071 Uiso 0.40 1 calc PR A 2
C3' C -0.0314(15) 1.4090(7) -0.1129(15) 0.060(6) Uani 0.40 1 d PGU A 2
H3' H -0.0888 1.4254 -0.0924 0.072 Uiso 0.40 1 calc PR A 2
C4' C 0.065(2) 1.3941(9) -0.0582(7) 0.058(6) Uani 0.40 1 d PGU A 2
H4' H 0.0827 1.3989 0.0048 0.069 Uiso 0.40 1 calc PR A 2
C5' C 0.1302(9) 1.3706(7) -0.1155(13) 0.048(5) Uani 0.40 1 d PGU A 2
H5' H 0.1985 1.3572 -0.0971 0.058 Uiso 0.40 1 calc PR A 2
B B 0.2135(3) 1.04553(16) -0.2175(3) 0.0280(9) Uani 1 1 d . . .
C21 C 0.1454(3) 1.06342(13) -0.1382(3) 0.0271(8) Uani 1 1 d . . .
C22 C 0.0349(3) 1.06289(14) -0.1498(3) 0.0330(9) Uani 1 1 d . . .
H22 H -0.0029 1.0568 -0.2081 0.040 Uiso 1 1 calc R . .
C23 C -0.0218(3) 1.07102(15) -0.0790(3) 0.0352(9) Uani 1 1 d . . .
C24 C 0.0296(3) 1.07817(15) 0.0067(3) 0.0371(10) Uani 1 1 d . . .
H24 H -0.0090 1.0829 0.0553 0.045 Uiso 1 1 calc R . .
C25 C 0.1390(3) 1.07841(14) 0.0210(3) 0.0337(9) Uani 1 1 d . . .
C26 C 0.1952(3) 1.07197(14) -0.0509(3) 0.0325(9) Uani 1 1 d . . .
H26 H 0.2702 1.0735 -0.0398 0.039 Uiso 1 1 calc R . .
C27 C -0.1412(4) 1.0728(2) -0.0951(4) 0.0527(13) Uani 1 1 d . . .
F21 F -0.1785(2) 1.11580(13) -0.0691(3) 0.0852(11) Uani 1 1 d . . .
F22 F -0.1838(2) 1.03928(12) -0.0467(3) 0.0876(12) Uani 1 1 d . . .
C28 C 0.1954(4) 1.08635(19) 0.1136(3) 0.0509(12) Uani 1 1 d . . .
F23 F -0.1808(3) 1.0667(3) -0.1772(3) 0.161(3) Uani 1 1 d . . .
F24 F 0.2004(4) 1.13266(14) 0.1381(3) 0.1254(19) Uani 1 1 d . . .
F25 F 0.1471(3) 1.06455(19) 0.1759(2) 0.1064(14) Uani 1 1 d . . .
F26 F 0.2912(3) 1.06804(17) 0.1276(2) 0.0920(12) Uani 1 1 d . . .
C31 C 0.1536(3) 1.05283(13) -0.3204(3) 0.0269(8) Uani 1 1 d . . .
C32 C 0.1791(3) 1.02355(14) -0.3907(3) 0.0304(9) Uani 1 1 d . . .
H32 H 0.2270 0.9970 -0.3762 0.037 Uiso 1 1 calc R . .
C33 C 0.1381(3) 1.03126(14) -0.4798(3) 0.0310(9) Uani 1 1 d . . .
C34 C 0.0663(3) 1.06911(15) -0.5027(3) 0.0339(9) Uani 1 1 d . . .
H34 H 0.0363 1.0744 -0.5636 0.041 Uiso 1 1 calc R . .
C35 C 0.0394(3) 1.09888(14) -0.4352(3) 0.0333(9) Uani 1 1 d . . .
C36 C 0.0832(3) 1.09173(14) -0.3465(3) 0.0291(8) Uani 1 1 d . . .
H36 H 0.0654 1.1136 -0.3019 0.035 Uiso 1 1 calc R . .
C37 C 0.1778(3) 1.00200(16) -0.5523(3) 0.0412(11) Uani 1 1 d . . .
F31 F 0.2070(3) 0.95693(11) -0.5274(2) 0.0787(10) Uani 1 1 d . . .
F32 F 0.2606(3) 1.02376(13) -0.5801(3) 0.0855(12) Uani 1 1 d . . .
F33 F 0.1066(3) 0.99677(12) -0.6250(2) 0.0700(9) Uani 1 1 d . . .
C38 C -0.0368(4) 1.14018(19) -0.4592(3) 0.0506(12) Uani 1 1 d . . .
F34 F 0.0110(3) 1.18352(12) -0.4607(3) 0.1067(15) Uani 1 1 d . . .
F35 F -0.1053(3) 1.14554(14) -0.4017(2) 0.0836(11) Uani 1 1 d . . .
F36 F -0.0962(3) 1.13463(14) -0.5382(2) 0.0935(13) Uani 1 1 d . . .
C41 C 0.3265(3) 1.07539(14) -0.2171(3) 0.0285(8) Uani 1 1 d . . .
C42 C 0.4083(3) 1.05321(14) -0.2560(3) 0.0283(8) Uani 1 1 d . . .
H42 H 0.4001 1.0201 -0.2762 0.034 Uiso 1 1 calc R . .
C43 C 0.5014(3) 1.07840(14) -0.2658(3) 0.0287(8) Uani 1 1 d . . .
C44 C 0.5188(3) 1.12585(14) -0.2331(3) 0.0310(9) Uani 1 1 d . . .
H44 H 0.5837 1.1423 -0.2362 0.037 Uiso 1 1 calc R . .
C45 C 0.4387(3) 1.14869(13) -0.1954(3) 0.0320(9) Uani 1 1 d . . .
C46 C 0.3446(3) 1.12413(13) -0.1877(3) 0.0301(9) Uani 1 1 d . . .
H46 H 0.2914 1.1409 -0.1618 0.036 Uiso 1 1 calc R . .
C47 C 0.5823(3) 1.05172(15) -0.3106(3) 0.0353(10) Uani 1 1 d . . .
F41 F 0.6295(2) 1.01500(9) -0.2618(2) 0.0550(7) Uani 1 1 d . . .
F42 F 0.5383(2) 1.03133(11) -0.38879(19) 0.0579(8) Uani 1 1 d . . .
F43 F 0.6594(2) 1.08156(10) -0.3310(2) 0.0556(7) Uani 1 1 d . . .
C48 C 0.4514(4) 1.20133(15) -0.1668(4) 0.0472(12) Uani 1 1 d . . .
F44 F 0.4047(4) 1.23127(11) -0.2274(3) 0.1138(16) Uani 1 1 d . . .
F45 F 0.5509(3) 1.21566(12) -0.1518(3) 0.1088(16) Uani 1 1 d . . .
F46 F 0.4120(3) 1.21117(11) -0.0930(3) 0.0875(12) Uani 1 1 d . . .
C51 C 0.2375(3) 0.98706(13) -0.1915(3) 0.0296(9) Uani 1 1 d . . .
C52 C 0.3233(3) 0.97346(14) -0.1291(3) 0.0310(9) Uani 1 1 d . . .
H52 H 0.3749 0.9975 -0.1078 0.037 Uiso 1 1 calc R . .
C53 C 0.3365(3) 0.92525(15) -0.0964(3) 0.0348(9) Uani 1 1 d . B .
C54 C 0.2653(3) 0.88896(15) -0.1278(3) 0.0372(10) Uani 1 1 d . . .
H54 H 0.2752 0.8562 -0.1064 0.045 Uiso 1 1 calc R . .
C55 C 0.1797(3) 0.90107(14) -0.1905(3) 0.0327(9) Uani 1 1 d . . .
C56 C 0.1654(3) 0.94942(14) -0.2221(3) 0.0310(9) Uani 1 1 d . . .
H56 H 0.1055 0.9570 -0.2654 0.037 Uiso 1 1 calc R . .
C57 C 0.4281(4) 0.91411(16) -0.0256(3) 0.0473(12) Uani 1 1 d D . .
F51 F 0.5189(10) 0.9126(6) -0.0549(9) 0.104(6) Uani 0.57 1 d PDU B 1
F52 F 0.4162(12) 0.8702(3) 0.0099(9) 0.088(4) Uani 0.57 1 d PDU B 1
F53 F 0.4394(13) 0.9446(4) 0.0419(8) 0.069(4) Uani 0.57 1 d PDU B 1
F51' F 0.4485(19) 0.8682(4) -0.0078(16) 0.134(11) Uani 0.43 1 d PDU B 2
F52' F 0.4199(19) 0.9363(7) 0.0498(11) 0.102(8) Uani 0.43 1 d PDU B 2
F53' F 0.5164(12) 0.9320(9) -0.0497(16) 0.124(9) Uani 0.43 1 d PDU B 2
C58 C 0.1046(4) 0.86109(15) -0.2272(3) 0.0456(11) Uani 1 1 d . . .
F54 F 0.0733(3) 0.83373(12) -0.1618(2) 0.0768(10) Uani 1 1 d . . .
F55 F 0.0163(2) 0.87776(10) -0.2756(2) 0.0662(8) Uani 1 1 d . . .
F56 F 0.1481(3) 0.83026(10) -0.2800(2) 0.0676(9) Uani 1 1 d . . .

loop_
_atom_site_aniso_label
_atom_site_aniso_U_11
_atom_site_aniso_U_22
_atom_site_aniso_U_33
_atom_site_aniso_U_23
_atom_site_aniso_U_13
_atom_site_aniso_U_12
Ru 0.0360(2) 0.03473(18) 0.0286(2) -0.00270(14) 0.00084(14) 0.00186(14)
Si 0.0532(8) 0.0508(7) 0.0360(8) -0.0113(6) 0.0028(6) 0.0046(6)
Cl1 0.0809(11) 0.1396(15) 0.0718(12) -0.0430(11) 0.0080(9) 0.0443(11)
Cl2 0.1360(16) 0.0714(9) 0.0704(12) -0.0304(8) 0.0157(11) -0.0416(10)
Cl3 0.1148(13) 0.0906(10) 0.0356(8) -0.0103(7) -0.0073(8) 0.0118(9)
P1 0.0332(6) 0.0647(7) 0.0372(7) -0.0077(6) 0.0013(5) 0.0086(5)
C6 0.060(3) 0.110(5) 0.042(3) -0.020(3) 0.007(3) 0.025(3)
C7 0.041(3) 0.129(5) 0.057(4) -0.023(4) -0.008(3) 0.029(3)
C8 0.055(3) 0.092(4) 0.080(5) 0.008(3) 0.020(3) -0.019(3)
P2 0.0391(6) 0.0463(6) 0.0370(7) -0.0013(5) -0.0025(5) 0.0096(5)
C9 0.074(4) 0.087(4) 0.039(3) 0.001(3) -0.007(3) 0.025(3)
C10 0.102(5) 0.039(3) 0.074(4) 0.006(3) -0.002(4) 0.015(3)
C11 0.036(3) 0.123(5) 0.086(5) -0.005(4) -0.005(3) 0.013(3)
C1 0.081(11) 0.044(7) 0.027(5) 0.010(4) 0.002(6) 0.001(7)
C2 0.087(9) 0.041(6) 0.049(8) -0.009(6) 0.010(7) 0.011(5)
C3 0.083(8) 0.040(5) 0.034(7) 0.002(5) -0.015(6) -0.014(5)
C4 0.055(7) 0.038(6) 0.058(8) -0.007(5) 0.009(6) -0.015(5)
C5 0.065(8) 0.057(6) 0.034(9) 0.002(7) 0.007(7) -0.020(6)
C1' 0.058(11) 0.056(9) 0.035(11) 0.021(8) 0.009(9) -0.001(9)
C2' 0.069(12) 0.024(9) 0.084(15) 0.025(9) 0.008(10) 0.002(9)
C3' 0.095(14) 0.030(7) 0.066(16) -0.001(11) 0.051(13) 0.008(9)
C4' 0.064(12) 0.053(11) 0.055(12) -0.013(8) 0.004(9) -0.012(9)
C5' 0.033(7) 0.062(9) 0.043(13) 0.005(10) -0.014(8) -0.026(6)
B 0.025(2) 0.033(2) 0.025(3) 0.0011(18) 0.0012(18) 0.0003(17)
C21 0.0253(19) 0.0311(19) 0.024(2) 0.0018(15) 0.0020(16) 0.0011(15)
C22 0.026(2) 0.042(2) 0.030(2) -0.0002(17) 0.0019(17) -0.0047(16)
C23 0.029(2) 0.047(2) 0.031(3) 0.0006(18) 0.0065(18) -0.0041(17)
C24 0.040(2) 0.045(2) 0.030(3) -0.0044(18) 0.015(2) -0.0006(18)
C25 0.043(2) 0.033(2) 0.025(2) 0.0011(17) 0.0065(19) 0.0003(17)
C26 0.030(2) 0.037(2) 0.030(2) 0.0050(17) 0.0031(18) 0.0012(16)
C27 0.032(2) 0.087(4) 0.041(3) -0.007(3) 0.012(2) -0.009(2)
F21 0.0385(16) 0.081(2) 0.138(4) 0.019(2) 0.0195(19) 0.0138(15)
F22 0.0503(18) 0.076(2) 0.146(4) 0.015(2) 0.046(2) -0.0129(16)
C28 0.052(3) 0.066(3) 0.034(3) -0.003(2) 0.004(2) 0.008(2)
F23 0.0280(18) 0.390(9) 0.063(3) -0.052(4) 0.0003(18) -0.022(3)
F24 0.197(5) 0.080(3) 0.072(3) -0.028(2) -0.064(3) 0.013(3)
F25 0.098(3) 0.192(4) 0.0284(19) 0.012(2) 0.0067(19) -0.012(3)
F26 0.059(2) 0.172(4) 0.039(2) -0.013(2) -0.0124(15) 0.030(2)
C31 0.0223(18) 0.0326(18) 0.026(2) -0.0019(16) 0.0036(16) -0.0032(15)
C32 0.0254(19) 0.0318(19) 0.035(3) 0.0002(17) 0.0082(18) 0.0002(15)
C33 0.027(2) 0.035(2) 0.031(3) -0.0036(17) 0.0062(18) -0.0022(16)
C34 0.033(2) 0.046(2) 0.022(2) 0.0008(18) 0.0008(17) -0.0036(17)
C35 0.031(2) 0.040(2) 0.030(3) 0.0034(18) 0.0075(18) 0.0054(17)
C36 0.0263(19) 0.037(2) 0.025(2) -0.0025(16) 0.0047(17) 0.0002(15)
C37 0.039(2) 0.049(3) 0.036(3) -0.009(2) 0.007(2) -0.0010(19)
F31 0.116(3) 0.0637(19) 0.058(2) -0.0143(15) 0.018(2) 0.0346(19)
F32 0.069(2) 0.104(2) 0.099(3) -0.051(2) 0.060(2) -0.0307(19)
F33 0.072(2) 0.096(2) 0.0392(19) -0.0302(16) -0.0014(16) 0.0082(17)
C38 0.055(3) 0.062(3) 0.033(3) 0.003(2) 0.003(2) 0.022(2)
F34 0.104(3) 0.0502(19) 0.162(4) 0.033(2) 0.008(3) 0.0225(19)
F35 0.088(2) 0.117(3) 0.048(2) 0.0104(18) 0.0192(18) 0.070(2)
F36 0.106(3) 0.124(3) 0.042(2) -0.0088(19) -0.0164(19) 0.075(2)
C41 0.0255(19) 0.037(2) 0.022(2) 0.0053(16) 0.0000(16) 0.0030(15)
C42 0.027(2) 0.0313(19) 0.025(2) -0.0007(16) -0.0010(16) -0.0006(15)
C43 0.0255(19) 0.040(2) 0.020(2) 0.0029(16) 0.0000(16) 0.0045(16)
C44 0.027(2) 0.040(2) 0.025(2) 0.0051(17) 0.0005(17) -0.0041(16)
C45 0.036(2) 0.0301(19) 0.029(2) 0.0037(16) 0.0019(18) 0.0014(16)
C46 0.029(2) 0.036(2) 0.025(2) 0.0017(16) 0.0043(17) 0.0030(16)
C47 0.027(2) 0.044(2) 0.035(3) -0.0016(19) 0.0051(18) 0.0021(17)
F41 0.0474(15) 0.0545(15) 0.064(2) 0.0110(13) 0.0120(14) 0.0224(12)
F42 0.0456(16) 0.086(2) 0.0429(18) -0.0231(15) 0.0084(13) 0.0084(14)
F43 0.0435(15) 0.0598(16) 0.070(2) -0.0032(14) 0.0304(14) -0.0045(12)
C48 0.049(3) 0.032(2) 0.062(4) -0.005(2) 0.012(2) -0.004(2)
F44 0.189(5) 0.0375(17) 0.102(3) 0.0099(18) -0.020(3) 0.021(2)
F45 0.066(2) 0.065(2) 0.201(5) -0.063(3) 0.042(3) -0.0331(17)
F46 0.119(3) 0.0602(19) 0.097(3) -0.0407(18) 0.060(3) -0.0247(18)
C51 0.027(2) 0.034(2) 0.029(2) 0.0017(16) 0.0081(17) -0.0012(15)
C52 0.025(2) 0.039(2) 0.028(2) -0.0005(17) 0.0026(17) -0.0003(16)
C53 0.032(2) 0.047(2) 0.026(2) 0.0028(18) 0.0059(18) 0.0064(17)
C54 0.045(2) 0.035(2) 0.033(3) 0.0053(18) 0.010(2) 0.0036(18)
C55 0.034(2) 0.038(2) 0.027(2) -0.0015(17) 0.0078(18) -0.0046(17)
C56 0.028(2) 0.039(2) 0.025(2) 0.0004(16) 0.0023(17) -0.0011(16)
C57 0.045(3) 0.056(3) 0.038(3) 0.006(2) -0.004(2) 0.009(2)
F51 0.043(6) 0.219(16) 0.046(5) 0.013(7) 0.001(4) 0.059(7)
F52 0.083(7) 0.077(7) 0.085(6) 0.050(5) -0.047(5) -0.004(5)
F53 0.080(8) 0.060(4) 0.051(7) -0.017(4) -0.038(5) 0.019(4)
F51' 0.133(18) 0.042(7) 0.19(2) -0.011(8) -0.078(13) 0.038(8)
F52' 0.062(8) 0.21(2) 0.031(7) -0.002(9) -0.007(6) 0.034(10)
F53' 0.027(7) 0.203(19) 0.135(16) 0.083(13) -0.012(7) -0.004(9)
C58 0.052(3) 0.035(2) 0.050(3) 0.002(2) 0.011(2) -0.008(2)
F54 0.100(2) 0.077(2) 0.053(2) 0.0101(16) 0.0096(18) -0.0496(18)
F55 0.0511(17) 0.0593(17) 0.081(2) -0.0016(15) -0.0125(16) -0.0171(14)
F56 0.081(2) 0.0509(16) 0.073(2) -0.0243(15) 0.0203(18) -0.0139(15)

loop_
_atom_type_symbol
_atom_type_description
_atom_type_scat_dispersion_real
_atom_type_scat_dispersion_imag
_atom_type_scat_source
C C 0.0033 0.0016 'International Tables Vol C Tables 4.2.6.8 and 6.1.1.4'
H H 0.0000 0.0000 'International Tables Vol C Tables 4.2.6.8 and 6.1.1.4'
B B 0.0013 0.0007 'International Tables Vol C Tables 4.2.6.8 and 6.1.1.4'
F F 0.0171 0.0103 'International Tables Vol C Tables 4.2.6.8 and 6.1.1.4'
Si Si 0.0817 0.0704 'International Tables Vol C Tables 4.2.6.8 and 6.1.1.4'
P P 0.1023 0.0942 'International Tables Vol C Tables 4.2.6.8 and 6.1.1.4'
Cl Cl 0.1484 0.1585 'International Tables Vol C Tables 4.2.6.8 and 6.1.1.4'
Ru Ru -1.2594 0.8363 'International Tables Vol C Tables 4.2.6.8 and 6.1.1.4'

loop_
_geom_angle_atom_site_label_1
_geom_angle_atom_site_label_2
_geom_angle_atom_site_label_3
_geom_angle
H Ru C5 127.1(17)
H Ru C1 93.8(17)
C5 Ru C1 37.85(14)
H Ru C4 153.8(17)
C5 Ru C4 37.7(2)
C1 Ru C4 62.6(2)
H Ru C3' 112.0(17)
H Ru C2' 90.6(17)
C3' Ru C2' 37.3(2)
H Ru C4' 148.6(17)
C3' Ru C4' 36.8(3)
C2' Ru C4' 61.7(3)
H Ru C1' 106.2(17)
C3' Ru C1' 61.8(2)
C2' Ru C1' 37.12(17)
C4' Ru C1' 61.2(3)
H Ru C2 92.7(16)
C5 Ru C2 62.39(16)
C1 Ru C2 37.13(12)
C4 Ru C2 61.8(2)
H Ru C5' 142.5(17)
C3' Ru C5' 61.3(4)
C2' Ru C5' 61.5(2)
C4' Ru C5' 36.4(3)
C1' Ru C5' 36.62(17)
H Ru C3 123.4(16)
C5 Ru C3 62.2(3)
C1 Ru C3 61.86(17)
C4 Ru C3 36.9(2)
C2 Ru C3 36.58(14)
H Ru P2 116.3(16)
C5 Ru P2 98.9(3)
C1 Ru P2 135.3(4)
C4 Ru P2 89.6(3)
C3' Ru P2 129.7(6)
C2' Ru P2 148.7(3)
C4' Ru P2 94.7(5)
C1' Ru P2 115.0(5)
C2 Ru P2 150.9(2)
C5' Ru P2 87.3(3)
C3 Ru P2 116.0(3)
H Ru Si 49.5(16)
C5 Ru Si 98.4(3)
C1 Ru Si 89.43(19)
C4 Ru Si 134.5(3)
C3' Ru Si 137.8(6)
C2' Ru Si 100.7(5)
C4' Ru Si 144.1(5)
C1' Ru Si 85.6(3)
C2 Ru Si 116.5(3)
C5' Ru Si 108.1(5)
C3 Ru Si 151.0(2)
P2 Ru Si 86.83(6)
H Ru P1 69.7(17)
C5 Ru P1 151.2(2)
C1 Ru P1 131.7(4)
C4 Ru P1 116.3(3)
C3' Ru P1 92.5(4)
C2' Ru P1 114.3(5)
C4' Ru P1 106.8(5)
C1' Ru P1 151.2(4)
C2 Ru P1 96.7(3)
C5' Ru P1 142.6(5)
C3 Ru P1 89.2(2)
P2 Ru P1 91.11(5)
Si Ru P1 109.08(5)
H Si Cl3 90.6(16)
H Si Cl2 89.8(14)
Cl3 Si Cl2 102.85(10)
H Si Cl1 159.9(16)
Cl3 Si Cl1 100.85(10)
Cl2 Si Cl1 103.36(11)
H Si Ru 43.2(16)
Cl3 Si Ru 113.62(8)
Cl2 Si Ru 117.19(8)
Cl1 Si Ru 116.76(8)
C7 P1 C8 101.8(3)
C7 P1 C6 102.6(3)
C8 P1 C6 103.0(3)
C7 P1 Ru 111.1(2)
C8 P1 Ru 120.0(2)
C6 P1 Ru 116.0(2)
C9 P2 C11 101.6(3)
C9 P2 C10 101.3(3)
C11 P2 C10 101.9(3)
C9 P2 Ru 113.71(19)
C11 P2 Ru 112.5(2)
C10 P2 Ru 123.1(2)
C5 C1 C2 108.0
C5 C1 Ru 70.2(4)
C2 C1 Ru 73.6(4)
C3 C2 C1 108.0
C3 C2 Ru 72.2(5)
C1 C2 Ru 69.3(4)
C2 C3 C4 108.0
C2 C3 Ru 71.3(4)
C4 C3 Ru 69.7(4)
C5 C4 C3 108.0
C5 C4 Ru 69.5(4)
C3 C4 Ru 73.4(3)
C4 C5 C1 108.0
C4 C5 Ru 72.8(5)
C1 C5 Ru 72.0(4)
C2' C1' C5' 108.0
C2' C1' Ru 70.4(5)
C5' C1' Ru 72.9(7)
C1' C2' C3' 108.0
C1' C2' Ru 72.5(5)
C3' C2' Ru 71.9(7)
C4' C3' C2' 108.0
C4' C3' Ru 73.0(7)
C2' C3' Ru 70.8(7)
C3' C4' C5' 108.0
C3' C4' Ru 70.2(5)
C5' C4' Ru 72.1(5)
C1' C5' C4' 108.0
C1' C5' Ru 70.5(7)
C4' C5' Ru 71.5(7)
C31 B C21 115.1(3)
C31 B C51 112.6(3)
C21 B C51 102.2(3)
C31 B C41 103.2(3)
C21 B C41 114.1(3)
C51 B C41 109.8(3)
C26 C21 C22 115.5(4)
C26 C21 B 120.9(3)
C22 C21 B 122.7(4)
C23 C22 C21 122.4(4)
C24 C23 C22 120.6(4)
C24 C23 C27 118.5(4)
C22 C23 C27 120.9(4)
C23 C24 C25 118.6(4)
C24 C25 C26 120.3(4)
C24 C25 C28 119.0(4)
C26 C25 C28 120.7(4)
C21 C26 C25 122.4(4)
F23 C27 F22 107.8(5)
F23 C27 F21 106.7(5)
F22 C27 F21 104.1(4)
F23 C27 C23 113.4(4)
F22 C27 C23 112.3(4)
F21 C27 C23 112.1(4)
F24 C28 F26 108.3(5)
F24 C28 F25 103.8(5)
F26 C28 F25 103.9(4)
F24 C28 C25 113.6(4)
F26 C28 C25 114.0(4)
F25 C28 C25 112.4(4)
C32 C31 C36 115.5(4)
C32 C31 B 121.1(3)
C36 C31 B 123.0(3)
C33 C32 C31 123.3(4)
C32 C33 C34 119.6(4)
C32 C33 C37 120.3(4)
C34 C33 C37 119.8(4)
C35 C34 C33 118.8(4)
C34 C35 C36 121.1(4)
C34 C35 C38 119.3(4)
C36 C35 C38 119.6(4)
C35 C36 C31 121.7(4)
F31 C37 F33 105.4(4)
F31 C37 F32 107.2(4)
F33 C37 F32 105.6(4)
F31 C37 C33 113.5(4)
F33 C37 C33 113.1(4)
F32 C37 C33 111.4(3)
F36 C38 F35 104.5(4)
F36 C38 F34 106.9(4)
F35 C38 F34 105.3(4)
F36 C38 C35 113.4(4)
F35 C38 C35 113.3(4)
F34 C38 C35 112.6(4)
C46 C41 C42 115.8(3)
C46 C41 B 124.5(3)
C42 C41 B 119.4(3)
C43 C42 C41 122.1(3)
C44 C43 C42 120.8(3)
C44 C43 C47 121.5(3)
C42 C43 C47 117.7(3)
C43 C44 C45 118.1(3)
C44 C45 C46 121.2(4)
C44 C45 C48 119.3(4)
C46 C45 C48 119.4(4)
C45 C46 C41 121.9(4)
F41 C47 F42 105.6(3)
F41 C47 F43 106.8(3)
F42 C47 F43 105.9(3)
F41 C47 C43 113.7(4)
F42 C47 C43 111.4(3)
F43 C47 C43 112.9(3)
F44 C48 F46 105.7(4)
F44 C48 F45 105.4(4)
F46 C48 F45 106.3(4)
F44 C48 C45 112.2(4)
F46 C48 C45 113.5(4)
F45 C48 C45 113.1(4)
C52 C51 C56 116.3(3)
C52 C51 B 121.2(3)
C56 C51 B 122.1(4)
C51 C52 C53 122.0(4)
C54 C53 C52 120.8(4)
C54 C53 C57 120.5(4)
C52 C53 C57 118.7(4)
C53 C54 C55 118.8(4)
C54 C55 C56 120.6(4)
C54 C55 C58 118.7(4)
C56 C55 C58 120.7(4)
C55 C56 C51 121.6(4)
F52' C57 F51' 107.8(11)
F51 C57 F53 106.4(9)
F51 C57 F52 105.7(8)
F53 C57 F52 105.3(8)
F52' C57 F53' 104.5(11)
F51' C57 F53' 104.9(11)
F51 C57 C53 114.2(8)
F53 C57 C53 114.3(7)
F52 C57 C53 110.2(7)
F55 C58 F56 106.6(4)
F55 C58 F54 105.4(4)
F56 C58 F54 106.6(4)
F55 C58 C55 113.5(4)
F56 C58 C55 111.9(4)
F54 C58 C55 112.2(4)

loop_
_geom_bond_atom_site_label_1
_geom_bond_atom_site_label_2
_geom_bond_distance
Ru H 1.60(5)
Ru C5 2.177(11)
Ru C1 2.200(8)
Ru C4 2.220(14)
Ru C3' 2.230(18)
Ru C2' 2.216(13)
Ru C4' 2.27(2)
Ru C1' 2.244(11)
Ru C2 2.256(8)
Ru C5' 2.275(16)
Ru C3 2.268(12)
Ru P2 2.3222(13)
Ru Si 2.3293(14)
Ru P1 2.3352(15)
Si H 1.77(5)
Si Cl3 2.030(2)
Si Cl2 2.046(2)
Si Cl1 2.052(2)
P1 C7 1.786(5)
P1 C8 1.803(6)
P1 C6 1.799(5)
P2 C9 1.795(6)
P2 C11 1.797(5)
P2 C10 1.809(5)
C1 C5 1.4200
C1 C2 1.4200
C2 C3 1.4200
C3 C4 1.4200
C4 C5 1.4200
C1' C2' 1.4200
C1' C5' 1.4200
C2' C3' 1.4200
C3' C4' 1.4200
C4' C5' 1.4200
B C31 1.616(6)
B C21 1.635(6)
B C51 1.637(6)
B C41 1.640(6)
C21 C26 1.375(6)
C21 C22 1.385(5)
C22 C23 1.379(6)
C23 C24 1.355(6)
C23 C27 1.495(6)
C24 C25 1.371(6)
C25 C26 1.383(6)
C25 C28 1.469(7)
C27 F23 1.260(6)
C27 F22 1.318(6)
C27 F21 1.330(6)
C28 F24 1.297(6)
C28 F26 1.298(6)
C28 F25 1.322(6)
C31 C32 1.385(5)
C31 C36 1.392(5)
C32 C33 1.365(6)
C33 C34 1.374(6)
C33 C37 1.483(6)
C34 C35 1.367(6)
C35 C36 1.367(6)
C35 C38 1.480(6)
C37 F31 1.305(5)
C37 F33 1.308(6)
C37 F32 1.321(5)
C38 F36 1.307(6)
C38 F35 1.315(6)
C38 F34 1.316(6)
C41 C46 1.391(5)
C41 C42 1.396(5)
C42 C43 1.386(5)
C43 C44 1.373(5)
C43 C47 1.488(5)
C44 C45 1.376(6)
C45 C46 1.382(5)
C45 C48 1.481(6)
C47 F41 1.316(5)
C47 F42 1.330(5)
C47 F43 1.334(5)
C48 F44 1.286(6)
C48 F46 1.300(6)
C48 F45 1.304(6)
C51 C52 1.369(6)
C51 C56 1.394(5)
C52 C53 1.386(6)
C53 C54 1.363(6)
C53 C57 1.476(6)
C54 C55 1.359(6)
C55 C56 1.386(6)
C55 C58 1.485(6)
C57 F52' 1.289(11)
C57 F51' 1.281(11)
C57 F51 1.290(10)
C57 F53 1.289(9)
C57 F52 1.311(9)
C57 F53' 1.316(11)
C58 F55 1.315(6)
C58 F56 1.318(5)
C58 F54 1.328(5)
